data_4067629
loop_
_publ_author_name
'Westenberg, Hauke'
'Slootweg, J. Chris'
'Hepp, Alexander'
'K\"osters, Jutta'
'Roters, Steffi'
'Ehlers, Andreas W.'
'Lammertsma, Koop'
'Uhl, Werner'

_publ_section_title
;
 C\\tb C Triple Bond Activation by Heterocyclic Aluminum Phosphinides
;
_journal_issue 6
_journal_name_full Organometallics
_journal_page_first 1323
_journal_paper_doi 10.1021/om901051p
_journal_volume 29
_journal_year 2010
_chemical_formula_sum 'C46 H73 Al P2'
_chemical_formula_weight 714.96
_chemical_name_systematic
; 
 ? 
;
_space_group_IT_number 14
_symmetry_cell_setting monoclinic
_symmetry_space_group_name_Hall '-P 2yn'
_symmetry_space_group_name_H-M 'P 1 21/n 1'
_atom_sites_solution_hydrogens geom
_atom_sites_solution_primary direct
_atom_sites_solution_secondary difmap
_audit_creation_method SHELXL-97
_cell_angle_alpha 90.00
_cell_angle_beta 93.87(3)
_cell_angle_gamma 90.00
_cell_formula_units_Z 4
_cell_length_a 12.956(3)
_cell_length_b 20.415(4)
_cell_length_c 17.439(4)
_cell_measurement_reflns_used 75032
_cell_measurement_temperature 153(2)
_cell_measurement_theta_max 29.25
_cell_measurement_theta_min 1.865
_cell_volume 4602.0(18)
_computing_cell_refinement 'Bruker SAINT+'
_computing_data_collection 'Bruker SMART'
_computing_data_reduction 'Bruker SHELXTL'
_computing_molecular_graphics 'Bruker SHELXTL'
_computing_publication_material 'Bruker SHELXTL'
_computing_structure_refinement 'SHELXL-97 (Sheldrick, 1997)'
_computing_structure_solution 'SHELXS-97 (Sheldrick, 1990)'
_diffrn_ambient_temperature 153(2)
_diffrn_measured_fraction_theta_full 0.993
_diffrn_measured_fraction_theta_max 0.993
_diffrn_measurement_device_type 'imaging plate detector system'
_diffrn_measurement_method 'omega scans'
_diffrn_radiation_monochromator graphite
_diffrn_radiation_source 'fine-focus sealed tube'
_diffrn_radiation_type MoK\a
_diffrn_radiation_wavelength 0.71073
_diffrn_reflns_av_R_equivalents 0.0000
_diffrn_reflns_av_sigmaI/netI 0.0612
_diffrn_reflns_limit_h_max 17
_diffrn_reflns_limit_h_min -17
_diffrn_reflns_limit_k_max 28
_diffrn_reflns_limit_k_min 0
_diffrn_reflns_limit_l_max 23
_diffrn_reflns_limit_l_min 0
_diffrn_reflns_number 12415
_diffrn_reflns_theta_full 29.24
_diffrn_reflns_theta_max 29.24
_diffrn_reflns_theta_min 1.86
_exptl_absorpt_coefficient_mu 0.141
_exptl_absorpt_correction_T_max 0.8622
_exptl_absorpt_correction_T_min 0.8612
_exptl_absorpt_correction_type empirical
_exptl_absorpt_process_details SADABS'
_exptl_crystal_colour orange
_exptl_crystal_density_diffrn 1.032
_exptl_crystal_density_method 'not measured'
_exptl_crystal_description block
_exptl_crystal_F_000 1568
_exptl_crystal_size_max 0.35
_exptl_crystal_size_mid 0.21
_exptl_crystal_size_min 0.16
_refine_diff_density_max 0.381
_refine_diff_density_min -0.342
_refine_diff_density_rms 0.040
_refine_ls_extinction_method none
_refine_ls_goodness_of_fit_ref 0.805
_refine_ls_hydrogen_treatment constr
_refine_ls_matrix_type full
_refine_ls_number_parameters 463
_refine_ls_number_reflns 12415
_refine_ls_number_restraints 0
_refine_ls_restrained_S_all 0.805
_refine_ls_R_factor_all 0.0643
_refine_ls_R_factor_gt 0.0375
_refine_ls_shift/su_max 0.006
_refine_ls_shift/su_mean 0.000
_refine_ls_structure_factor_coef Fsqd
_refine_ls_weighting_details 'calc w=1/[\s^2^(Fo^2^)+(0.0535P)^2^+0.0000P] where P=(Fo^2^+2Fc^2^)/3'
_refine_ls_weighting_scheme calc
_refine_ls_wR_factor_gt 0.0880
_refine_ls_wR_factor_ref 0.0925
_reflns_number_gt 7920
_reflns_number_total 12415
_reflns_threshold_expression >2sigma(I)
_cod_data_source_file om901051p_si_001.cif
_cod_data_source_block sad1
_cod_original_cell_volume 4601.8(16)
_cod_original_sg_symbol_H-M P21/n
_cod_database_code 4067629

loop_
_symmetry_equiv_pos_as_xyz
'x, y, z'
'-x+1/2, y+1/2, -z+1/2'
'-x, -y, -z'
'x-1/2, -y-1/2, z-1/2'

loop_
_atom_site_label
_atom_site_type_symbol
_atom_site_fract_x
_atom_site_fract_y
_atom_site_fract_z
_atom_site_U_iso_or_equiv
_atom_site_adp_type
_atom_site_occupancy
_atom_site_symmetry_multiplicity
_atom_site_calc_flag
_atom_site_refinement_flags
P1 P 0.53274(3) 0.303057(16) 0.741358(19) 0.02127(7) Uani 1 1 d .
P2 P 0.45844(3) 0.161610(17) 0.77916(2) 0.02463(8) Uani 1 1 d .
Al1 Al 0.64466(3) 0.16762(2) 0.79594(2) 0.02383(9) Uani 1 1 d .
C11 C 0.48094(10) 0.37384(7) 0.79019(8) 0.0258(3) Uani 1 1 d .
C12 C 0.46641(11) 0.36454(7) 0.86909(8) 0.0319(3) Uani 1 1 d .
C121 C 0.48727(16) 0.30126(9) 0.91208(9) 0.0468(4) Uani 1 1 d .
H12A H 0.4634 0.3049 0.9628 0.056 Uiso 1 1 calc R
H12B H 0.5602 0.2925 0.9156 0.056 Uiso 1 1 calc R
H12C H 0.4514 0.2661 0.8852 0.056 Uiso 1 1 calc R
C13 C 0.42944(12) 0.41682(8) 0.91091(9) 0.0388(4) Uani 1 1 d .
H13 H 0.4205 0.4107 0.9646 0.047 Uiso 1 1 calc R
C14 C 0.40520(11) 0.47683(8) 0.87850(10) 0.0389(4) Uani 1 1 d .
C141 C 0.36862(14) 0.53285(9) 0.92585(13) 0.0549(5) Uani 1 1 d .
H14A H 0.3597 0.5180 0.9772 0.066 Uiso 1 1 calc R
H14B H 0.3039 0.5489 0.9033 0.066 Uiso 1 1 calc R
H14C H 0.4190 0.5674 0.9273 0.066 Uiso 1 1 calc R
C15 C 0.41579(12) 0.48385(7) 0.80062(10) 0.0384(4) Uani 1 1 d .
H15 H 0.3967 0.5249 0.7768 0.046 Uiso 1 1 calc R
C16 C 0.45292(11) 0.43422(7) 0.75497(9) 0.0306(3) Uani 1 1 d .
C161 C 0.46095(16) 0.45004(8) 0.67111(10) 0.0465(4) Uani 1 1 d .
H16A H 0.4296 0.4918 0.6598 0.056 Uiso 1 1 calc R
H16B H 0.4259 0.4169 0.6402 0.056 Uiso 1 1 calc R
H16C H 0.5325 0.4514 0.6600 0.056 Uiso 1 1 calc R
C21 C 0.42388(10) 0.09666(7) 0.70850(8) 0.0258(3) Uani 1 1 d .
C22 C 0.44080(10) 0.09885(7) 0.62930(8) 0.0267(3) Uani 1 1 d .
C221 C 0.47994(12) 0.15895(7) 0.59132(8) 0.0335(3) Uani 1 1 d .
H22A H 0.5013 0.1477 0.5413 0.040 Uiso 1 1 calc R
H22B H 0.5377 0.1765 0.6220 0.040 Uiso 1 1 calc R
H22C H 0.4258 0.1911 0.5863 0.040 Uiso 1 1 calc R
C23 C 0.42055(11) 0.04326(7) 0.58416(9) 0.0322(3) Uani 1 1 d .
H23 H 0.4319 0.0453 0.5304 0.039 Uiso 1 1 calc R
C24 C 0.38477(11) -0.01472(7) 0.61390(10) 0.0356(3) Uani 1 1 d .
C241 C 0.36350(15) -0.07424(9) 0.56393(12) 0.0519(5) Uani 1 1 d .
H24A H 0.4142 -0.1074 0.5772 0.062 Uiso 1 1 calc R
H24B H 0.3671 -0.0623 0.5109 0.062 Uiso 1 1 calc R
H24C H 0.2957 -0.0908 0.5719 0.062 Uiso 1 1 calc R
C25 C 0.36715(12) -0.01594(7) 0.69095(10) 0.0368(3) Uani 1 1 d .
H25 H 0.3418 -0.0556 0.7125 0.044 Uiso 1 1 calc R
C26 C 0.38474(11) 0.03815(7) 0.73871(9) 0.0312(3) Uani 1 1 d .
C261 C 0.35843(16) 0.03140(9) 0.82142(10) 0.0488(4) Uani 1 1 d .
H26A H 0.3165 -0.0069 0.8268 0.059 Uiso 1 1 calc R
H26B H 0.3210 0.0694 0.8362 0.059 Uiso 1 1 calc R
H26C H 0.4210 0.0274 0.8538 0.059 Uiso 1 1 calc R
C31 C 0.42853(10) 0.24185(6) 0.73620(7) 0.0231(3) Uani 1 1 d .
C32 C 0.33867(11) 0.26777(7) 0.70667(8) 0.0288(3) Uani 1 1 d .
H32 H 0.3454 0.3119 0.6886 0.035 Uiso 1 1 calc R
C33 C 0.22901(11) 0.24143(8) 0.69612(10) 0.0360(3) Uani 1 1 d .
C331 C 0.20759(13) 0.18432(11) 0.74904(13) 0.0554(5) Uani 1 1 d .
H33A H 0.2440 0.1462 0.7333 0.066 Uiso 1 1 calc R
H33B H 0.1347 0.1754 0.7463 0.066 Uiso 1 1 calc R
H33C H 0.2306 0.1954 0.8009 0.066 Uiso 1 1 calc R
C332 C 0.20660(15) 0.22018(11) 0.61236(12) 0.0561(5) Uani 1 1 d .
H33D H 0.2208 0.2559 0.5789 0.067 Uiso 1 1 calc R
H33E H 0.1352 0.2078 0.6043 0.067 Uiso 1 1 calc R
H33F H 0.2497 0.1836 0.6015 0.067 Uiso 1 1 calc R
C333 C 0.15728(14) 0.29821(11) 0.71293(15) 0.0642(6) Uani 1 1 d .
H33G H 0.1705 0.3120 0.7653 0.077 Uiso 1 1 calc R
H33H H 0.0866 0.2842 0.7048 0.077 Uiso 1 1 calc R
H33I H 0.1696 0.3341 0.6792 0.077 Uiso 1 1 calc R
C41 C 0.64637(10) 0.26742(6) 0.78606(7) 0.0244(3) Uani 1 1 d .
C42 C 0.73458(11) 0.29650(7) 0.81256(9) 0.0335(3) Uani 1 1 d .
H42 H 0.7821 0.2652 0.8361 0.040 Uiso 1 1 calc R
C43 C 0.78017(13) 0.36505(8) 0.81568(11) 0.0442(4) Uani 1 1 d .
C431 C 0.73473(15) 0.41105(9) 0.75463(12) 0.0512(5) Uani 1 1 d .
H43A H 0.7398 0.3916 0.7049 0.061 Uiso 1 1 calc R
H43B H 0.7721 0.4517 0.7572 0.061 Uiso 1 1 calc R
H43C H 0.6633 0.4191 0.7630 0.061 Uiso 1 1 calc R
C432 C 0.89537(17) 0.35821(13) 0.8056(2) 0.1143(13) Uani 1 1 d .
H43D H 0.9055 0.3438 0.7542 0.137 Uiso 1 1 calc R
H43E H 0.9247 0.3267 0.8417 0.137 Uiso 1 1 calc R
H43F H 0.9286 0.3998 0.8144 0.137 Uiso 1 1 calc R
C433 C 0.7638(3) 0.39358(12) 0.89494(14) 0.0953(10) Uani 1 1 d .
H43G H 0.7983 0.4351 0.9004 0.114 Uiso 1 1 calc R
H43H H 0.7916 0.3641 0.9339 0.114 Uiso 1 1 calc R
H43I H 0.6911 0.3995 0.9003 0.114 Uiso 1 1 calc R
C51 C 0.55853(11) 0.32007(7) 0.64651(8) 0.0287(3) Uani 1 1 d .
C52 C 0.58415(12) 0.32517(7) 0.58223(8) 0.0344(3) Uani 1 1 d .
C53 C 0.61372(16) 0.33474(10) 0.50275(9) 0.0495(4) Uani 1 1 d .
C531 C 0.7298(2) 0.3366(2) 0.50224(16) 0.1124(12) Uani 1 1 d .
H53A H 0.7566 0.3699 0.5370 0.135 Uiso 1 1 calc R
H53B H 0.7491 0.3463 0.4513 0.135 Uiso 1 1 calc R
H53C H 0.7578 0.2949 0.5181 0.135 Uiso 1 1 calc R
C532 C 0.5737(3) 0.39999(17) 0.47404(17) 0.1275(14) Uani 1 1 d .
H53D H 0.4998 0.4012 0.4759 0.153 Uiso 1 1 calc R
H53E H 0.5916 0.4063 0.4220 0.153 Uiso 1 1 calc R
H53F H 0.6040 0.4342 0.5059 0.153 Uiso 1 1 calc R
C533 C 0.5666(4) 0.2815(2) 0.45282(14) 0.160(2) Uani 1 1 d .
H53G H 0.5992 0.2405 0.4665 0.193 Uiso 1 1 calc R
H53H H 0.5766 0.2912 0.4000 0.193 Uiso 1 1 calc R
H53I H 0.4939 0.2787 0.4600 0.193 Uiso 1 1 calc R
C61 C 0.70333(13) 0.14934(8) 0.90309(9) 0.0360(3) Uani 1 1 d .
H61A H 0.7769 0.1455 0.9005 0.043 Uiso 1 1 calc R
H61B H 0.6918 0.1880 0.9327 0.043 Uiso 1 1 calc R
C62 C 0.66908(14) 0.09100(9) 0.95052(9) 0.0437(4) Uani 1 1 d .
C621 C 0.65724(19) 0.02955(9) 0.90122(13) 0.0634(6) Uani 1 1 d .
H62A H 0.6056 0.0369 0.8600 0.076 Uiso 1 1 calc R
H62B H 0.6366 -0.0064 0.9322 0.076 Uiso 1 1 calc R
H62C H 0.7221 0.0194 0.8804 0.076 Uiso 1 1 calc R
C622 C 0.56529(16) 0.10650(12) 0.98360(11) 0.0615(6) Uani 1 1 d .
H62D H 0.5145 0.1158 0.9424 0.074 Uiso 1 1 calc R
H62E H 0.5730 0.1439 1.0168 0.074 Uiso 1 1 calc R
H62F H 0.5433 0.0695 1.0123 0.074 Uiso 1 1 calc R
C623 C 0.74874(18) 0.07757(12) 1.01781(12) 0.0673(6) Uani 1 1 d .
H62G H 0.7252 0.0419 1.0480 0.081 Uiso 1 1 calc R
H62H H 0.7569 0.1161 1.0493 0.081 Uiso 1 1 calc R
H62I H 0.8139 0.0663 0.9982 0.081 Uiso 1 1 calc R
C71 C 0.71140(11) 0.11497(8) 0.71624(9) 0.0348(3) Uani 1 1 d .
H71A H 0.7163 0.0710 0.7358 0.042 Uiso 1 1 calc R
H71B H 0.6626 0.1137 0.6723 0.042 Uiso 1 1 calc R
C72 C 0.81638(13) 0.13024(9) 0.68518(10) 0.0432(4) Uani 1 1 d .
C721 C 0.84837(16) 0.07583(11) 0.63165(12) 0.0596(5) Uani 1 1 d .
H72A H 0.9115 0.0879 0.6095 0.071 Uiso 1 1 calc R
H72B H 0.7950 0.0694 0.5915 0.071 Uiso 1 1 calc R
H72C H 0.8587 0.0359 0.6603 0.071 Uiso 1 1 calc R
C722 C 0.8037(3) 0.19247(13) 0.63541(19) 0.1035(11) Uani 1 1 d .
H72D H 0.7825 0.2282 0.6664 0.124 Uiso 1 1 calc R
H72E H 0.7522 0.1850 0.5941 0.124 Uiso 1 1 calc R
H72F H 0.8685 0.2029 0.6147 0.124 Uiso 1 1 calc R
C723 C 0.89772(16) 0.13793(19) 0.74901(17) 0.1060(12) Uani 1 1 d .
H72G H 0.9010 0.0989 0.7798 0.127 Uiso 1 1 calc R
H72H H 0.8812 0.1746 0.7803 0.127 Uiso 1 1 calc R
H72I H 0.9634 0.1452 0.7281 0.127 Uiso 1 1 calc R

loop_
_atom_site_aniso_label
_atom_site_aniso_U_11
_atom_site_aniso_U_22
_atom_site_aniso_U_33
_atom_site_aniso_U_23
_atom_site_aniso_U_13
_atom_site_aniso_U_12
P1 0.02459(15) 0.01921(15) 0.01998(15) -0.00043(12) 0.00116(11) -0.00002(13)
P2 0.02677(17) 0.02335(16) 0.02383(16) 0.00096(13) 0.00220(13) -0.00258(13)
Al1 0.02585(19) 0.02166(19) 0.02390(19) 0.00146(15) 0.00099(15) 0.00142(16)
C11 0.0262(6) 0.0229(6) 0.0281(7) -0.0048(5) -0.0004(5) 0.0016(5)
C12 0.0332(7) 0.0329(7) 0.0298(7) -0.0059(6) 0.0034(6) 0.0011(6)
C121 0.0701(12) 0.0454(10) 0.0263(7) 0.0009(7) 0.0125(7) 0.0085(9)
C13 0.0371(8) 0.0446(9) 0.0356(8) -0.0139(7) 0.0077(6) 0.0008(7)
C14 0.0271(7) 0.0356(8) 0.0543(10) -0.0188(7) 0.0053(7) -0.0003(6)
C141 0.0432(10) 0.0471(10) 0.0756(13) -0.0305(10) 0.0121(9) 0.0030(8)
C15 0.0319(8) 0.0245(7) 0.0579(10) -0.0082(7) -0.0043(7) 0.0037(6)
C16 0.0290(7) 0.0243(7) 0.0377(8) -0.0021(6) -0.0046(6) 0.0017(5)
C161 0.0687(12) 0.0283(8) 0.0412(9) 0.0059(7) -0.0065(8) 0.0111(8)
C21 0.0247(6) 0.0236(6) 0.0291(7) -0.0006(5) 0.0020(5) -0.0010(5)
C22 0.0246(6) 0.0264(7) 0.0293(7) -0.0011(5) 0.0037(5) -0.0002(5)
C221 0.0427(8) 0.0307(7) 0.0283(7) -0.0011(6) 0.0112(6) -0.0017(6)
C23 0.0302(7) 0.0333(7) 0.0334(7) -0.0072(6) 0.0035(6) 0.0007(6)
C24 0.0282(7) 0.0284(7) 0.0499(9) -0.0104(7) 0.0003(6) -0.0003(6)
C241 0.0467(10) 0.0381(9) 0.0713(13) -0.0223(9) 0.0063(9) -0.0069(8)
C25 0.0350(8) 0.0227(7) 0.0525(10) 0.0030(6) 0.0020(7) -0.0047(6)
C26 0.0315(7) 0.0272(7) 0.0348(8) 0.0040(6) 0.0023(6) -0.0056(6)
C261 0.0642(12) 0.0422(9) 0.0406(9) 0.0098(8) 0.0077(8) -0.0191(9)
C31 0.0243(6) 0.0232(6) 0.0222(6) -0.0026(5) 0.0038(5) -0.0014(5)
C32 0.0276(7) 0.0271(7) 0.0316(7) -0.0015(6) 0.0013(5) -0.0002(5)
C33 0.0224(7) 0.0367(8) 0.0485(9) -0.0031(7) -0.0003(6) 0.0002(6)
C331 0.0272(8) 0.0679(13) 0.0718(13) 0.0134(10) 0.0093(8) -0.0082(8)
C332 0.0411(10) 0.0656(13) 0.0592(12) -0.0085(10) -0.0135(8) -0.0106(9)
C333 0.0341(9) 0.0561(12) 0.1029(18) -0.0133(12) 0.0076(10) 0.0089(9)
C41 0.0261(6) 0.0227(6) 0.0242(6) 0.0001(5) 0.0012(5) 0.0009(5)
C42 0.0315(7) 0.0267(7) 0.0414(8) 0.0007(6) -0.0051(6) -0.0002(6)
C43 0.0366(8) 0.0298(8) 0.0641(11) -0.0002(8) -0.0133(8) -0.0098(7)
C431 0.0541(11) 0.0347(9) 0.0635(12) 0.0078(8) -0.0055(9) -0.0167(8)
C432 0.0350(11) 0.0568(15) 0.248(4) 0.023(2) -0.0098(17) -0.0164(10)
C433 0.171(3) 0.0514(13) 0.0578(14) -0.0077(11) -0.0329(16) -0.0375(16)
C51 0.0344(7) 0.0242(7) 0.0273(7) 0.0007(5) 0.0014(5) -0.0037(5)
C52 0.0445(8) 0.0300(7) 0.0292(7) 0.0005(6) 0.0050(6) -0.0054(6)
C53 0.0722(12) 0.0501(10) 0.0274(8) 0.0051(7) 0.0132(8) -0.0116(9)
C531 0.091(2) 0.185(4) 0.0668(16) 0.042(2) 0.0408(15) 0.014(2)
C532 0.197(4) 0.116(3) 0.0761(19) 0.0619(19) 0.054(2) 0.044(3)
C533 0.290(5) 0.160(3) 0.0371(13) -0.0334(17) 0.055(2) -0.144(4)
C61 0.0406(8) 0.0360(8) 0.0303(7) 0.0049(6) -0.0041(6) -0.0005(6)
C62 0.0496(10) 0.0489(10) 0.0324(8) 0.0131(7) 0.0010(7) 0.0026(8)
C621 0.0889(16) 0.0371(10) 0.0650(13) 0.0151(9) 0.0103(11) -0.0029(10)
C622 0.0561(12) 0.0880(16) 0.0413(10) 0.0124(10) 0.0090(9) -0.0025(11)
C623 0.0726(14) 0.0848(16) 0.0436(11) 0.0304(11) -0.0045(10) 0.0136(12)
C71 0.0309(7) 0.0385(8) 0.0350(8) -0.0044(6) 0.0027(6) 0.0068(6)
C72 0.0380(8) 0.0442(9) 0.0493(10) 0.0000(8) 0.0166(7) 0.0048(7)
C721 0.0481(11) 0.0796(15) 0.0526(11) -0.0075(10) 0.0152(9) 0.0214(10)
C722 0.135(3) 0.0651(16) 0.121(2) 0.0285(16) 0.091(2) 0.0196(16)
C723 0.0279(10) 0.190(3) 0.101(2) -0.065(2) 0.0071(11) -0.0053(15)

loop_
_atom_type_symbol
_atom_type_description
_atom_type_scat_dispersion_real
_atom_type_scat_dispersion_imag
_atom_type_scat_source
C C 0.0033 0.0016 'International Tables Vol C Tables 4.2.6.8 and 6.1.1.4'
H H 0.0000 0.0000 'International Tables Vol C Tables 4.2.6.8 and 6.1.1.4'
Al Al 0.0645 0.0514 'International Tables Vol C Tables 4.2.6.8 and 6.1.1.4'
P P 0.1023 0.0942 'International Tables Vol C Tables 4.2.6.8 and 6.1.1.4'

loop_
_geom_angle_atom_site_label_1
_geom_angle_atom_site_label_2
_geom_angle_atom_site_label_3
_geom_angle
C51 P1 C41 106.96(7)
C51 P1 C11 112.59(7)
C41 P1 C11 116.06(6)
C51 P1 C31 106.04(7)
C41 P1 C31 109.14(6)
C11 P1 C31 105.59(6)
C31 P2 C21 109.55(6)
C31 P2 Al1 100.74(5)
C21 P2 Al1 108.24(5)
C71 Al1 C61 113.17(7)
C71 Al1 C41 117.99(6)
C61 Al1 C41 104.98(6)
C71 Al1 P2 111.35(5)
C61 Al1 P2 114.62(6)
C41 Al1 P2 93.26(4)
C16 C11 C12 119.53(13)
C16 C11 P1 125.34(11)
C12 C11 P1 115.10(10)
C13 C12 C11 118.60(14)
C13 C12 C121 116.83(14)
C11 C12 C121 124.57(13)
C12 C121 H12A 109.5
C12 C121 H12B 109.5
H12A C121 H12B 109.5
C12 C121 H12C 109.5
H12A C121 H12C 109.5
H12B C121 H12C 109.5
C14 C13 C12 122.88(15)
C14 C13 H13 118.6
C12 C13 H13 118.6
C13 C14 C15 117.44(14)
C13 C14 C141 121.49(17)
C15 C14 C141 121.07(17)
C14 C141 H14A 109.5
C14 C141 H14B 109.5
H14A C141 H14B 109.5
C14 C141 H14C 109.5
H14A C141 H14C 109.5
H14B C141 H14C 109.5
C14 C15 C16 123.16(15)
C14 C15 H15 118.4
C16 C15 H15 118.4
C15 C16 C11 118.29(14)
C15 C16 C161 116.57(14)
C11 C16 C161 125.14(13)
C16 C161 H16A 109.5
C16 C161 H16B 109.5
H16A C161 H16B 109.5
C16 C161 H16C 109.5
H16A C161 H16C 109.5
H16B C161 H16C 109.5
C22 C21 C26 118.31(13)
C22 C21 P2 125.67(10)
C26 C21 P2 115.82(11)
C23 C22 C21 119.31(13)
C23 C22 C221 118.20(13)
C21 C22 C221 122.49(12)
C22 C221 H22A 109.5
C22 C221 H22B 109.5
H22A C221 H22B 109.5
C22 C221 H22C 109.5
H22A C221 H22C 109.5
H22B C221 H22C 109.5
C24 C23 C22 122.59(14)
C24 C23 H23 118.7
C22 C23 H23 118.7
C25 C24 C23 117.54(14)
C25 C24 C241 120.82(15)
C23 C24 C241 121.63(16)
C24 C241 H24A 109.5
C24 C241 H24B 109.5
H24A C241 H24B 109.5
C24 C241 H24C 109.5
H24A C241 H24C 109.5
H24B C241 H24C 109.5
C24 C25 C26 122.51(14)
C24 C25 H25 118.7
C26 C25 H25 118.7
C25 C26 C21 119.71(14)
C25 C26 C261 117.40(14)
C21 C26 C261 122.88(14)
C26 C261 H26A 109.5
C26 C261 H26B 109.5
H26A C261 H26B 109.5
C26 C261 H26C 109.5
H26A C261 H26C 109.5
H26B C261 H26C 109.5
C32 C31 P2 131.31(11)
C32 C31 P1 111.37(10)
P2 C31 P1 116.98(7)
C31 C32 C33 133.13(14)
C31 C32 H32 113.4
C33 C32 H32 113.4
C32 C33 C333 106.54(14)
C32 C33 C331 113.87(13)
C333 C33 C331 109.05(16)
C32 C33 C332 109.35(14)
C333 C33 C332 108.62(16)
C331 C33 C332 109.27(15)
C33 C331 H33A 109.5
C33 C331 H33B 109.5
H33A C331 H33B 109.5
C33 C331 H33C 109.5
H33A C331 H33C 109.5
H33B C331 H33C 109.5
C33 C332 H33D 109.5
C33 C332 H33E 109.5
H33D C332 H33E 109.5
C33 C332 H33F 109.5
H33D C332 H33F 109.5
H33E C332 H33F 109.5
C33 C333 H33G 109.5
C33 C333 H33H 109.5
H33G C333 H33H 109.5
C33 C333 H33I 109.5
H33G C333 H33I 109.5
H33H C333 H33I 109.5
C42 C41 P1 129.20(11)
C42 C41 Al1 115.18(10)
P1 C41 Al1 115.60(7)
C41 C42 C43 137.74(14)
C41 C42 H42 111.1
C43 C42 H42 111.1
C431 C43 C42 114.58(13)
C431 C43 C432 108.3(2)
C42 C43 C432 107.08(16)
C431 C43 C433 109.25(18)
C42 C43 C433 107.83(16)
C432 C43 C433 109.7(2)
C43 C431 H43A 109.5
C43 C431 H43B 109.5
H43A C431 H43B 109.5
C43 C431 H43C 109.5
H43A C431 H43C 109.5
H43B C431 H43C 109.5
C43 C432 H43D 109.5
C43 C432 H43E 109.5
H43D C432 H43E 109.5
C43 C432 H43F 109.5
H43D C432 H43F 109.5
H43E C432 H43F 109.5
C43 C433 H43G 109.5
C43 C433 H43H 109.5
H43G C433 H43H 109.5
C43 C433 H43I 109.5
H43G C433 H43I 109.5
H43H C433 H43I 109.5
C52 C51 P1 171.90(14)
C51 C52 C53 177.21(18)
C52 C53 C533 109.21(16)
C52 C53 C531 109.38(17)
C533 C53 C531 112.6(3)
C52 C53 C532 108.94(18)
C533 C53 C532 109.4(3)
C531 C53 C532 107.3(2)
C53 C531 H53A 109.5
C53 C531 H53B 109.5
H53A C531 H53B 109.5
C53 C531 H53C 109.5
H53A C531 H53C 109.5
H53B C531 H53C 109.5
C53 C532 H53D 109.5
C53 C532 H53E 109.5
H53D C532 H53E 109.5
C53 C532 H53F 109.5
H53D C532 H53F 109.5
H53E C532 H53F 109.5
C53 C533 H53G 109.5
C53 C533 H53H 109.5
H53G C533 H53H 109.5
C53 C533 H53I 109.5
H53G C533 H53I 109.5
H53H C533 H53I 109.5
C62 C61 Al1 122.84(11)
C62 C61 H61A 106.6
Al1 C61 H61A 106.6
C62 C61 H61B 106.6
Al1 C61 H61B 106.6
H61A C61 H61B 106.6
C621 C62 C622 108.99(18)
C621 C62 C61 110.94(14)
C622 C62 C61 109.65(16)
C621 C62 C623 108.75(17)
C622 C62 C623 108.14(16)
C61 C62 C623 110.32(16)
C62 C621 H62A 109.5
C62 C621 H62B 109.5
H62A C621 H62B 109.5
C62 C621 H62C 109.5
H62A C621 H62C 109.5
H62B C621 H62C 109.5
C62 C622 H62D 109.5
C62 C622 H62E 109.5
H62D C622 H62E 109.5
C62 C622 H62F 109.5
H62D C622 H62F 109.5
H62E C622 H62F 109.5
C62 C623 H62G 109.5
C62 C623 H62H 109.5
H62G C623 H62H 109.5
C62 C623 H62I 109.5
H62G C623 H62I 109.5
H62H C623 H62I 109.5
C72 C71 Al1 124.98(12)
C72 C71 H71A 106.1
Al1 C71 H71A 106.1
C72 C71 H71B 106.1
Al1 C71 H71B 106.1
H71A C71 H71B 106.3
C723 C72 C721 109.05(18)
C723 C72 C71 110.99(16)
C721 C72 C71 110.67(16)
C723 C72 C722 112.2(2)
C721 C72 C722 106.17(17)
C71 C72 C722 107.69(16)
C72 C721 H72A 109.5
C72 C721 H72B 109.5
H72A C721 H72B 109.5
C72 C721 H72C 109.5
H72A C721 H72C 109.5
H72B C721 H72C 109.5
C72 C722 H72D 109.5
C72 C722 H72E 109.5
H72D C722 H72E 109.5
C72 C722 H72F 109.5
H72D C722 H72F 109.5
H72E C722 H72F 109.5
C72 C723 H72G 109.5
C72 C723 H72H 109.5
H72G C723 H72H 109.5
C72 C723 H72I 109.5
H72G C723 H72I 109.5
H72H C723 H72I 109.5

loop_
_geom_bond_atom_site_label_1
_geom_bond_atom_site_label_2
_geom_bond_distance
P1 C51 1.7443(15)
P1 C41 1.7746(14)
P1 C11 1.8279(14)
P1 C31 1.8373(14)
P2 C31 1.8318(14)
P2 C21 1.8446(14)
P2 Al1 2.4138(7)
Al1 C71 1.9992(16)
Al1 C61 2.0042(16)
Al1 C41 2.0450(14)
C11 C16 1.4137(19)
C11 C12 1.414(2)
C12 C13 1.396(2)
C12 C121 1.509(2)
C121 H12A 0.9599
C121 H12B 0.9599
C121 H12C 0.9599
C13 C14 1.377(2)
C13 H13 0.9600
C14 C15 1.382(2)
C14 C141 1.506(2)
C141 H14A 0.9599
C141 H14B 0.9599
C141 H14C 0.9599
C15 C16 1.394(2)
C15 H15 0.9600
C16 C161 1.508(2)
C161 H16A 0.9599
C161 H16B 0.9599
C161 H16C 0.9599
C21 C22 1.4137(19)
C21 C26 1.4132(19)
C22 C23 1.396(2)
C22 C221 1.499(2)
C221 H22A 0.9599
C221 H22B 0.9599
C221 H22C 0.9599
C23 C24 1.385(2)
C23 H23 0.9600
C24 C25 1.378(2)
C24 C241 1.510(2)
C241 H24A 0.9599
C241 H24B 0.9599
C241 H24C 0.9599
C25 C26 1.393(2)
C25 H25 0.9600
C26 C261 1.511(2)
C261 H26A 0.9599
C261 H26B 0.9599
C261 H26C 0.9599
C31 C32 1.3489(19)
C32 C33 1.519(2)
C32 H32 0.9600
C33 C333 1.526(2)
C33 C331 1.524(3)
C33 C332 1.533(2)
C331 H33A 0.9599
C331 H33B 0.9599
C331 H33C 0.9599
C332 H33D 0.9599
C332 H33E 0.9599
C332 H33F 0.9599
C333 H33G 0.9599
C333 H33H 0.9599
C333 H33I 0.9599
C41 C42 1.3418(19)
C42 C43 1.519(2)
C42 H42 0.9600
C43 C431 1.509(2)
C43 C432 1.521(3)
C43 C433 1.528(3)
C431 H43A 0.9599
C431 H43B 0.9599
C431 H43C 0.9599
C432 H43D 0.9599
C432 H43E 0.9599
C432 H43F 0.9599
C433 H43G 0.9599
C433 H43H 0.9599
C433 H43I 0.9599
C51 C52 1.195(2)
C52 C53 1.476(2)
C53 C533 1.496(3)
C53 C531 1.505(3)
C53 C532 1.503(3)
C531 H53A 0.9599
C531 H53B 0.9599
C531 H53C 0.9599
C532 H53D 0.9599
C532 H53E 0.9599
C532 H53F 0.9599
C533 H53G 0.9599
C533 H53H 0.9599
C533 H53I 0.9599
C61 C62 1.533(2)
C61 H61A 0.9600
C61 H61B 0.9600
C62 C621 1.523(3)
C62 C622 1.532(3)
C62 C623 1.534(2)
C621 H62A 0.9599
C621 H62B 0.9599
C621 H62C 0.9599
C622 H62D 0.9599
C622 H62E 0.9599
C622 H62F 0.9599
C623 H62G 0.9599
C623 H62H 0.9599
C623 H62I 0.9599
C71 C72 1.530(2)
C71 H71A 0.9600
C71 H71B 0.9600
C72 C723 1.489(3)
C72 C721 1.526(3)
C72 C722 1.541(3)
C721 H72A 0.9599
C721 H72B 0.9599
C721 H72C 0.9599
C722 H72D 0.9599
C722 H72E 0.9599
C722 H72F 0.9599
C723 H72G 0.9599
C723 H72H 0.9599
C723 H72I 0.9599

loop_
_geom_torsion_atom_site_label_1
_geom_torsion_atom_site_label_2
_geom_torsion_atom_site_label_3
_geom_torsion_atom_site_label_4
_geom_torsion
C31 P2 Al1 C71 -103.79(7)
C21 P2 Al1 C71 11.11(7)
C31 P2 Al1 C61 126.13(7)
C21 P2 Al1 C61 -118.97(7)
C31 P2 Al1 C41 18.01(6)
C21 P2 Al1 C41 132.91(6)
C51 P1 C11 C16 6.71(14)
C41 P1 C11 C16 130.43(12)
C31 P1 C11 C16 -108.55(13)
C51 P1 C11 C12 -175.10(10)
C41 P1 C11 C12 -51.37(13)
C31 P1 C11 C12 69.64(12)
C16 C11 C12 C13 -3.2(2)
P1 C11 C12 C13 178.48(12)
C16 C11 C12 C121 176.24(15)
P1 C11 C12 C121 -2.1(2)
C11 C12 C13 C14 0.9(2)
C121 C12 C13 C14 -178.62(15)
C12 C13 C14 C15 1.9(2)
C12 C13 C14 C141 -178.07(15)
C13 C14 C15 C16 -2.3(2)
C141 C14 C15 C16 177.59(15)
C14 C15 C16 C11 0.1(2)
C14 C15 C16 C161 -179.30(15)
C12 C11 C16 C15 2.8(2)
P1 C11 C16 C15 -179.12(11)
C12 C11 C16 C161 -177.94(15)
P1 C11 C16 C161 0.2(2)
C31 P2 C21 C22 40.68(13)
Al1 P2 C21 C22 -68.29(13)
C31 P2 C21 C26 -144.56(11)
Al1 P2 C21 C26 106.46(11)
C26 C21 C22 C23 -1.3(2)
P2 C21 C22 C23 173.32(11)
C26 C21 C22 C221 178.68(13)
P2 C21 C22 C221 -6.7(2)
C21 C22 C23 C24 -0.4(2)
C221 C22 C23 C24 179.64(14)
C22 C23 C24 C25 1.3(2)
C22 C23 C24 C241 -179.95(14)
C23 C24 C25 C26 -0.5(2)
C241 C24 C25 C26 -179.29(15)
C24 C25 C26 C21 -1.2(2)
C24 C25 C26 C261 177.65(15)
C22 C21 C26 C25 2.0(2)
P2 C21 C26 C25 -173.11(11)
C22 C21 C26 C261 -176.70(14)
P2 C21 C26 C261 8.1(2)
C21 P2 C31 C32 59.59(15)
Al1 P2 C31 C32 173.51(13)
C21 P2 C31 P1 -127.75(8)
Al1 P2 C31 P1 -13.83(8)
C51 P1 C31 C32 -68.70(11)
C41 P1 C31 C32 176.40(10)
C11 P1 C31 C32 50.98(11)
C51 P1 C31 P2 117.22(8)
C41 P1 C31 P2 2.32(9)
C11 P1 C31 P2 -123.10(8)
P2 C31 C32 C33 -1.1(2)
P1 C31 C32 C33 -174.07(14)
C31 C32 C33 C333 141.95(18)
C31 C32 C33 C331 21.7(2)
C31 C32 C33 C332 -100.8(2)
C51 P1 C41 C42 77.61(15)
C11 P1 C41 C42 -48.99(16)
C31 P1 C41 C42 -168.09(14)
C51 P1 C41 Al1 -100.43(8)
C11 P1 C41 Al1 132.97(7)
C31 P1 C41 Al1 13.87(9)
C71 Al1 C41 C42 -81.31(13)
C61 Al1 C41 C42 45.81(13)
P2 Al1 C41 C42 162.38(11)
C71 Al1 C41 P1 97.01(9)
C61 Al1 C41 P1 -135.87(8)
P2 Al1 C41 P1 -19.31(7)
P1 C41 C42 C43 -2.6(3)
Al1 C41 C42 C43 175.47(18)
C41 C42 C43 C431 -24.1(3)
C41 C42 C43 C432 -144.2(2)
C41 C42 C43 C433 97.8(3)
C41 P1 C51 C52 30.8(10)
C11 P1 C51 C52 159.4(10)
C31 P1 C51 C52 -85.6(10)
P1 C51 C52 C53 -164(3)
C51 C52 C53 C533 -124(4)
C51 C52 C53 C531 112(4)
C51 C52 C53 C532 -5(4)
C71 Al1 C61 C62 -82.45(15)
C41 Al1 C61 C62 147.53(13)
P2 Al1 C61 C62 46.73(15)
Al1 C61 C62 C621 41.9(2)
Al1 C61 C62 C622 -78.56(18)
Al1 C61 C62 C623 162.46(14)
C61 Al1 C71 C72 -78.68(15)
C41 Al1 C71 C72 44.40(16)
P2 Al1 C71 C72 150.48(12)
Al1 C71 C72 C723 52.6(2)
Al1 C71 C72 C721 173.85(13)
Al1 C71 C72 C722 -70.5(2)
